data_7060610
loop_
_publ_author_name
'Le Gal, Yann'
'Roisnel, Thierry'
'Barri\`ere, Fr\'ed\'eric'
'Mori, Takehiko'
'Lorcy, Dominique'

_publ_section_title
;
 Diselenolene proligands: reactivity and comparison with their dithiolene
 congeners
;
_journal_issue 20
_journal_name_full 'New Journal of Chemistry'
_journal_page_first 8971
_journal_page_last 8977
_journal_paper_doi 10.1039/D1NJ01335A
_journal_volume 45
_journal_year 2021
_chemical_compound_source 'synthesis as described'
_chemical_formula_moiety 'C10 H10 N2 S4 Se'
_chemical_formula_sum 'C10 H10 N2 S4 Se'
_chemical_formula_weight 365.40
_space_group_crystal_system monoclinic
_space_group_IT_number 14
_space_group_name_Hall '-P 2ybc'
_space_group_name_H-M_alt 'P 1 21/c 1'
_atom_sites_solution_hydrogens geom
_audit_update_record
;
2021-02-16 deposited with the CCDC.	2021-04-26 downloaded from the CCDC.
;
_cell_angle_alpha 90
_cell_angle_beta 94.728(5)
_cell_angle_gamma 90
_cell_formula_units_Z 4
_cell_length_a 8.7866(11)
_cell_length_b 12.3894(9)
_cell_length_c 12.6125(12)
_cell_measurement_reflns_used 7652
_cell_measurement_temperature 295
_cell_measurement_theta_max 27.42
_cell_measurement_theta_min 2.31
_cell_measurement_wavelength 0.71073
_cell_volume 1368.3(2)
_computing_cell_refinement 'APEX3 (Bruker, 2015); SAINT (Bruker, 2014)'
_computing_data_collection 'SAINT (Bruker, 2014)'
_computing_data_reduction 'SAINT (Bruker, 2014)'
_computing_molecular_graphics 'SXGRAPH (Farrugia, 1999), Mercury (CSD, 2014)'
_computing_publication_material 'CRYSCALC (T. Roisnel, local program, 2016)'
_computing_structure_refinement 'SHELXL-2014/7 (Sheldrick, 2014)'
_computing_structure_solution 'SHELXT (Sheldrick, 2015)'
_diffrn_ambient_temperature 295
_diffrn_detector '(CMOS) PHOTON 100'
_diffrn_measured_fraction_theta_full 0.998
_diffrn_measured_fraction_theta_max 0.998
_diffrn_measurement_device_type 'D8 VENTURE Bruker AXS'
_diffrn_measurement_method 'rotation images'
_diffrn_radiation_monochromator 'multilayer monochromator'
_diffrn_radiation_probe x-ray
_diffrn_radiation_source 'Incoatec microfocus sealed tube'
_diffrn_radiation_type MoK\a
_diffrn_radiation_wavelength 0.71073
_diffrn_reflns_av_R_equivalents 0.0438
_diffrn_reflns_av_unetI/netI 0.0449
_diffrn_reflns_limit_h_max 11
_diffrn_reflns_limit_h_min -11
_diffrn_reflns_limit_k_max 15
_diffrn_reflns_limit_k_min -16
_diffrn_reflns_limit_l_max 16
_diffrn_reflns_limit_l_min -16
_diffrn_reflns_number 11626
_diffrn_reflns_theta_full 25.242
_diffrn_reflns_theta_max 27.476
_diffrn_reflns_theta_min 3.181
_exptl_absorpt_coefficient_mu 3.332
_exptl_absorpt_correction_T_max 0.648
_exptl_absorpt_correction_T_min 0.354
_exptl_absorpt_correction_type multi-scan
_exptl_absorpt_process_details
;
  [Sheldrick, G.M. (2014). SADABS Bruker AXS Inc., Madison, Wisconsin, USA]
;
_exptl_crystal_colour brown
_exptl_crystal_density_diffrn 1.774
_exptl_crystal_description prism
_exptl_crystal_F_000 728
_exptl_crystal_size_max 0.520
_exptl_crystal_size_mid 0.310
_exptl_crystal_size_min 0.130
_refine_diff_density_max 0.333
_refine_diff_density_min -0.688
_refine_diff_density_rms 0.070
_refine_ls_extinction_method none
_refine_ls_goodness_of_fit_ref 1.069
_refine_ls_hydrogen_treatment constr
_refine_ls_matrix_type full
_refine_ls_number_parameters 156
_refine_ls_number_reflns 3133
_refine_ls_number_restraints 0
_refine_ls_restrained_S_all 1.069
_refine_ls_R_factor_all 0.0440
_refine_ls_R_factor_gt 0.0297
_refine_ls_shift/su_max 0.001
_refine_ls_shift/su_mean 0.000
_refine_ls_structure_factor_coef Fsqd
_refine_ls_weighting_details 'w=1/[\s^2^(Fo^2^)+(0.0448P)^2^] where P=(Fo^2^+2Fc^2^)/3'
_refine_ls_weighting_scheme calc
_refine_ls_wR_factor_gt 0.0796
_refine_ls_wR_factor_ref 0.0876
_reflns_number_gt 2490
_reflns_number_total 3133
_reflns_threshold_expression >2sigma(I)
_cod_data_source_file d1nj01335a2.cif
_cod_data_source_block Y524
_cod_depositor_comments 'Adding full bibliography for 7060610--7060611.cif.'
_cod_original_sg_symbol_H-M 'P 21/c'
_cod_database_code 7060610

loop_
_space_group_symop_operation_xyz
'x, y, z'
'-x, y+1/2, -z+1/2'
'-x, -y, -z'
'x, -y-1/2, z-1/2'

loop_
_atom_site_label
_atom_site_type_symbol
_atom_site_fract_x
_atom_site_fract_y
_atom_site_fract_z
_atom_site_U_iso_or_equiv
_atom_site_adp_type
_atom_site_occupancy
_atom_site_site_symmetry_order
_atom_site_calc_flag
_atom_site_refinement_flags_posn
_atom_site_refinement_flags_adp
_atom_site_refinement_flags_occupancy
_atom_site_disorder_assembly
_atom_site_disorder_group
C1 C 0.0634(3) 0.6597(2) 0.4206(2) 0.0362(5) Uani 1 1 d . . . . .
N2 N 0.0770(2) 0.57054(16) 0.35970(16) 0.0362(5) Uani 1 1 d . . . . .
C3 C -0.0037(3) 0.5555(2) 0.2534(2) 0.0473(7) Uani 1 1 d . . . . .
H3A H -0.0943 0.6033 0.2461 0.057 Uiso 1 1 calc R U . . .
H3B H -0.0396 0.4800 0.2459 0.057 Uiso 1 1 calc R U . . .
C4 C 0.0977(5) 0.5806(3) 0.1671(2) 0.0684(10) Uani 1 1 d . . . . .
H4A H 0.1343 0.6551 0.1750 0.103 Uiso 1 1 calc R U . . .
H4B H 0.0403 0.5720 0.0977 0.103 Uiso 1 1 calc R U . . .
H4C H 0.1851 0.5312 0.1722 0.103 Uiso 1 1 calc R U . . .
C5 C 0.1753(3) 0.49373(19) 0.40615(19) 0.0331(5) Uani 1 1 d . . . . .
C6 C 0.2409(3) 0.51978(17) 0.50409(19) 0.0316(5) Uani 1 1 d . . . . .
C7 C 0.3433(3) 0.43926(18) 0.54829(19) 0.0318(5) Uani 1 1 d . . . . .
C8 C 0.3575(3) 0.35397(17) 0.4821(2) 0.0331(5) Uani 1 1 d . . . . .
N9 N 0.4458(2) 0.27006(15) 0.52442(16) 0.0332(5) Uani 1 1 d . . . . .
C10 C 0.4745(3) 0.1722(2) 0.4634(2) 0.0408(6) Uani 1 1 d . . . . .
H10A H 0.5719 0.1392 0.4921 0.049 Uiso 1 1 calc R U . . .
H10B H 0.4846 0.1919 0.3883 0.049 Uiso 1 1 calc R U . . .
C11 C 0.3475(4) 0.0911(2) 0.4685(3) 0.0574(8) Uani 1 1 d . . . . .
H11A H 0.3431 0.0667 0.5420 0.086 Uiso 1 1 calc R U . . .
H11B H 0.3667 0.0292 0.4231 0.086 Uiso 1 1 calc R U . . .
H11C H 0.2501 0.1248 0.4436 0.086 Uiso 1 1 calc R U . . .
C12 C 0.5022(3) 0.28626(19) 0.6267(2) 0.0346(5) Uani 1 1 d . . . . .
S1 S -0.04389(10) 0.76771(6) 0.39251(6) 0.0533(2) Uani 1 1 d . . . . .
S2 S 0.17828(8) 0.64636(5) 0.54040(5) 0.03596(16) Uani 1 1 d . . . . .
S3 S 0.44563(8) 0.41431(5) 0.66916(5) 0.03686(16) Uani 1 1 d . . . . .
S4 S 0.61127(9) 0.20257(6) 0.70222(6) 0.0516(2) Uani 1 1 d . . . . .
Se1 Se 0.23840(3) 0.36111(2) 0.35210(2) 0.03885(11) Uani 1 1 d . . . . .

loop_
_atom_site_aniso_label
_atom_site_aniso_U_11
_atom_site_aniso_U_22
_atom_site_aniso_U_33
_atom_site_aniso_U_23
_atom_site_aniso_U_13
_atom_site_aniso_U_12
C1 0.0407(14) 0.0363(12) 0.0322(13) 0.0049(10) 0.0060(11) 0.0046(10)
N2 0.0411(12) 0.0381(10) 0.0289(11) 0.0010(8) -0.0007(9) 0.0059(9)
C3 0.0517(17) 0.0536(16) 0.0346(14) -0.0010(12) -0.0087(12) 0.0055(13)
C4 0.095(3) 0.078(2) 0.0321(16) 0.0073(15) 0.0060(17) 0.001(2)
C5 0.0364(13) 0.0333(11) 0.0295(12) -0.0015(9) 0.0019(10) 0.0041(10)
C6 0.0387(14) 0.0293(11) 0.0270(12) -0.0007(9) 0.0040(10) 0.0014(9)
C7 0.0358(13) 0.0331(11) 0.0264(12) -0.0012(9) 0.0018(10) -0.0018(10)
C8 0.0421(14) 0.0288(11) 0.0278(12) -0.0005(9) -0.0001(10) 0.0023(9)
N9 0.0400(12) 0.0316(10) 0.0282(11) 0.0027(8) 0.0035(9) 0.0022(8)
C10 0.0527(17) 0.0350(12) 0.0351(14) -0.0012(11) 0.0065(12) 0.0083(12)
C11 0.061(2) 0.0361(14) 0.074(2) -0.0095(14) 0.0011(17) 0.0027(13)
C12 0.0353(13) 0.0386(12) 0.0302(13) 0.0030(10) 0.0044(10) 0.0006(10)
S1 0.0632(5) 0.0476(4) 0.0485(4) 0.0059(3) 0.0019(4) 0.0218(3)
S2 0.0454(4) 0.0319(3) 0.0304(3) -0.0039(2) 0.0020(3) 0.0047(2)
S3 0.0437(4) 0.0396(3) 0.0263(3) -0.0025(2) -0.0028(3) 0.0027(3)
S4 0.0570(5) 0.0561(4) 0.0404(4) 0.0091(3) -0.0043(3) 0.0168(3)
Se1 0.05120(19) 0.03613(16) 0.02796(16) -0.00593(9) -0.00436(11) 0.00516(10)

loop_
_atom_type_symbol
_atom_type_description
_atom_type_scat_dispersion_real
_atom_type_scat_dispersion_imag
_atom_type_scat_source
C C 0.0033 0.0016 'International Tables Vol C Tables 4.2.6.8 and 6.1.1.4'
H H 0.0000 0.0000 'International Tables Vol C Tables 4.2.6.8 and 6.1.1.4'
N N 0.0061 0.0033 'International Tables Vol C Tables 4.2.6.8 and 6.1.1.4'
S S 0.1246 0.1234 'International Tables Vol C Tables 4.2.6.8 and 6.1.1.4'
Se Se -0.0929 2.2259 'International Tables Vol C Tables 4.2.6.8 and 6.1.1.4'

loop_
_geom_angle_atom_site_label_1
_geom_angle_atom_site_label_2
_geom_angle_atom_site_label_3
_geom_angle
_geom_angle_site_symmetry_1
_geom_angle_site_symmetry_3
_geom_angle_publ_flag
N2 C1 S1 127.7(2) . . ?
N2 C1 S2 109.84(18) . . ?
S1 C1 S2 122.46(16) . . ?
C1 N2 C5 113.7(2) . . ?
C1 N2 C3 124.0(2) . . ?
C5 N2 C3 122.3(2) . . ?
N2 C3 C4 111.4(3) . . ?
N2 C3 H3A 109.4 . . ?
C4 C3 H3A 109.4 . . ?
N2 C3 H3B 109.4 . . ?
C4 C3 H3B 109.4 . . ?
H3A C3 H3B 108.0 . . ?
C3 C4 H4A 109.5 . . ?
C3 C4 H4B 109.5 . . ?
H4A C4 H4B 109.5 . . ?
C3 C4 H4C 109.5 . . ?
H4A C4 H4C 109.5 . . ?
H4B C4 H4C 109.5 . . ?
C6 C5 N2 115.2(2) . . ?
C6 C5 Se1 114.95(18) . . ?
N2 C5 Se1 129.82(19) . . ?
C5 C6 C7 113.3(2) . . ?
C5 C6 S2 109.55(18) . . ?
C7 C6 S2 137.11(19) . . ?
C8 C7 C6 113.0(2) . . ?
C8 C7 S3 109.53(18) . . ?
C6 C7 S3 137.21(18) . . ?
C7 C8 N9 115.2(2) . . ?
C7 C8 Se1 115.34(18) . . ?
N9 C8 Se1 129.08(17) . . ?
C12 N9 C8 113.9(2) . . ?
C12 N9 C10 123.7(2) . . ?
C8 N9 C10 122.4(2) . . ?
N9 C10 C11 111.6(2) . . ?
N9 C10 H10A 109.3 . . ?
C11 C10 H10A 109.3 . . ?
N9 C10 H10B 109.3 . . ?
C11 C10 H10B 109.3 . . ?
H10A C10 H10B 108.0 . . ?
C10 C11 H11A 109.5 . . ?
C10 C11 H11B 109.5 . . ?
H11A C11 H11B 109.5 . . ?
C10 C11 H11C 109.5 . . ?
H11A C11 H11C 109.5 . . ?
H11B C11 H11C 109.5 . . ?
N9 C12 S4 126.96(19) . . ?
N9 C12 S3 109.39(18) . . ?
S4 C12 S3 123.63(15) . . ?
C6 S2 C1 91.75(12) . . ?
C7 S3 C12 91.86(12) . . ?
C8 Se1 C5 83.33(10) . . ?

loop_
_geom_bond_atom_site_label_1
_geom_bond_atom_site_label_2
_geom_bond_distance
_geom_bond_site_symmetry_2
_geom_bond_publ_flag
C1 N2 1.356(3) . ?
C1 S1 1.658(3) . ?
C1 S2 1.755(3) . ?
N2 C5 1.383(3) . ?
N2 C3 1.476(3) . ?
C3 C4 1.494(4) . ?
C3 H3A 0.9900 . ?
C3 H3B 0.9900 . ?
C4 H4A 0.9800 . ?
C4 H4B 0.9800 . ?
C4 H4C 0.9800 . ?
C5 C6 1.358(4) . ?
C5 Se1 1.880(2) . ?
C6 C7 1.425(3) . ?
C6 S2 1.736(2) . ?
C7 C8 1.358(3) . ?
C7 S3 1.733(2) . ?
C8 N9 1.378(3) . ?
C8 Se1 1.873(3) . ?
N9 C12 1.359(3) . ?
N9 C10 1.469(3) . ?
C10 C11 1.506(4) . ?
C10 H10A 0.9900 . ?
C10 H10B 0.9900 . ?
C11 H11A 0.9800 . ?
C11 H11B 0.9800 . ?
C11 H11C 0.9800 . ?
C12 S4 1.658(3) . ?
C12 S3 1.759(2) . ?

loop_
_geom_torsion_atom_site_label_1
_geom_torsion_atom_site_label_2
_geom_torsion_atom_site_label_3
_geom_torsion_atom_site_label_4
_geom_torsion
_geom_torsion_site_symmetry_1
_geom_torsion_site_symmetry_2
_geom_torsion_site_symmetry_3
_geom_torsion_site_symmetry_4
_geom_torsion_publ_flag
S1 C1 N2 C5 -179.5(2) . . . . ?
S2 C1 N2 C5 -0.1(3) . . . . ?
S1 C1 N2 C3 1.0(4) . . . . ?
S2 C1 N2 C3 -179.6(2) . . . . ?
C1 N2 C3 C4 99.2(3) . . . . ?
C5 N2 C3 C4 -80.3(3) . . . . ?
C1 N2 C5 C6 0.3(3) . . . . ?
C3 N2 C5 C6 179.8(2) . . . . ?
C1 N2 C5 Se1 -176.95(19) . . . . ?
C3 N2 C5 Se1 2.6(4) . . . . ?
N2 C5 C6 C7 -179.0(2) . . . . ?
Se1 C5 C6 C7 -1.4(3) . . . . ?
N2 C5 C6 S2 -0.3(3) . . . . ?
Se1 C5 C6 S2 177.32(12) . . . . ?
C5 C6 C7 C8 1.6(3) . . . . ?
S2 C6 C7 C8 -176.6(2) . . . . ?
C5 C6 C7 S3 -172.0(2) . . . . ?
S2 C6 C7 S3 9.8(5) . . . . ?
C6 C7 C8 N9 -175.1(2) . . . . ?
S3 C7 C8 N9 0.3(3) . . . . ?
C6 C7 C8 Se1 -1.1(3) . . . . ?
S3 C7 C8 Se1 174.27(12) . . . . ?
C7 C8 N9 C12 1.0(3) . . . . ?
Se1 C8 N9 C12 -171.94(19) . . . . ?
C7 C8 N9 C10 -179.3(2) . . . . ?
Se1 C8 N9 C10 7.7(4) . . . . ?
C12 N9 C10 C11 95.0(3) . . . . ?
C8 N9 C10 C11 -84.6(3) . . . . ?
C8 N9 C12 S4 179.63(19) . . . . ?
C10 N9 C12 S4 0.0(4) . . . . ?
C8 N9 C12 S3 -1.8(3) . . . . ?
C10 N9 C12 S3 178.54(18) . . . . ?
C5 C6 S2 C1 0.2(2) . . . . ?
C7 C6 S2 C1 178.5(3) . . . . ?
N2 C1 S2 C6 -0.1(2) . . . . ?
S1 C1 S2 C6 179.36(18) . . . . ?
C8 C7 S3 C12 -1.1(2) . . . . ?
C6 C7 S3 C12 172.7(3) . . . . ?
N9 C12 S3 C7 1.7(2) . . . . ?
S4 C12 S3 C7 -179.73(18) . . . . ?
C7 C8 Se1 C5 0.3(2) . . . . ?
N9 C8 Se1 C5 173.3(2) . . . . ?
C6 C5 Se1 C8 0.6(2) . . . . ?
N2 C5 Se1 C8 177.8(3) . . . . ?
